data_7015867
loop_
_publ_author_name
'Ahamed, B. Nisar'
'Ghosh, Pradyut'

_publ_section_title
;
 Selective colorimetric and fluorometric sensing of Cu(ii) by
 iminocoumarin derivative in aqueous buffer.
;
_journal_issue 24
_journal_name_full 'Dalton transactions (Cambridge, England : 2003)'
_journal_page_first 6411
_journal_page_last 6419
_journal_paper_doi 10.1039/c1dt10177c
_journal_volume 40
_journal_year 2011
_chemical_formula_sum 'C29 H29 Cl2 Cu N5 O9 S'
_chemical_formula_weight 758.07
_chemical_name_systematic
;
?
;
_space_group_IT_number 2
_symmetry_cell_setting triclinic
_symmetry_space_group_name_Hall '-P 1'
_symmetry_space_group_name_H-M 'P -1'
_atom_sites_solution_hydrogens geom
_atom_sites_solution_primary direct
_atom_sites_solution_secondary difmap
_audit_creation_method SHELXL-97
_cell_angle_alpha 91.398(4)
_cell_angle_beta 97.951(4)
_cell_angle_gamma 100.572(4)
_cell_formula_units_Z 2
_cell_length_a 9.4372(17)
_cell_length_b 10.2806(19)
_cell_length_c 16.580(3)
_cell_measurement_reflns_used 4820
_cell_measurement_temperature 100(2)
_cell_measurement_theta_max 24.85
_cell_measurement_theta_min 2.38
_cell_volume 1564.0(5)
_computing_cell_refinement 'Bruker SMART'
_computing_data_collection 'Bruker SMART'
_computing_data_reduction 'Bruker SAINT'
_computing_molecular_graphics PLATON
_computing_publication_material 'MERCURY 2.2'
_computing_structure_refinement 'SHELXL-97 (Sheldrick, 1997)'
_computing_structure_solution 'SHELXS-97 (Sheldrick, 1990)'
_diffrn_ambient_temperature 100(2)
_diffrn_measured_fraction_theta_full 0.990
_diffrn_measured_fraction_theta_max 0.990
_diffrn_measurement_device_type 'CCD area detector'
_diffrn_measurement_method 'omega scans'
_diffrn_radiation_monochromator graphite
_diffrn_radiation_source 'fine-focus sealed tube'
_diffrn_radiation_type MoK\a
_diffrn_radiation_wavelength 0.71073
_diffrn_reflns_av_R_equivalents 0.0389
_diffrn_reflns_av_sigmaI/netI 0.0482
_diffrn_reflns_limit_h_max 10
_diffrn_reflns_limit_h_min -11
_diffrn_reflns_limit_k_max 12
_diffrn_reflns_limit_k_min -12
_diffrn_reflns_limit_l_max 19
_diffrn_reflns_limit_l_min -19
_diffrn_reflns_number 14188
_diffrn_reflns_theta_full 24.93
_diffrn_reflns_theta_max 24.93
_diffrn_reflns_theta_min 1.24
_exptl_absorpt_coefficient_mu 0.999
_exptl_absorpt_correction_T_max 0.8896
_exptl_absorpt_correction_T_min 0.8566
_exptl_absorpt_correction_type multi-scan
_exptl_absorpt_process_details SADABS
_exptl_crystal_colour PURPLE
_exptl_crystal_density_diffrn 1.610
_exptl_crystal_density_method 'not measured'
_exptl_crystal_description PLATE
_exptl_crystal_F_000 778
_exptl_crystal_size_max 0.16
_exptl_crystal_size_mid 0.14
_exptl_crystal_size_min 0.12
_refine_diff_density_max 0.883
_refine_diff_density_min -0.595
_refine_diff_density_rms 0.079
_refine_ls_extinction_method none
_refine_ls_goodness_of_fit_ref 1.037
_refine_ls_hydrogen_treatment constr
_refine_ls_matrix_type full
_refine_ls_number_parameters 433
_refine_ls_number_reflns 5400
_refine_ls_number_restraints 0
_refine_ls_restrained_S_all 1.037
_refine_ls_R_factor_all 0.0571
_refine_ls_R_factor_gt 0.0418
_refine_ls_shift/su_max 0.001
_refine_ls_shift/su_mean 0.000
_refine_ls_structure_factor_coef Fsqd
_refine_ls_weighting_details 'calc w=1/[\s^2^(Fo^2^)+(0.0584P)^2^+1.6514P] where P=(Fo^2^+2Fc^2^)/3'
_refine_ls_weighting_scheme calc
_refine_ls_wR_factor_gt 0.1088
_refine_ls_wR_factor_ref 0.1176
_reflns_number_gt 4262
_reflns_number_total 5400
_reflns_threshold_expression >2sigma(I)
_cod_data_source_file c1dt10177c.txt
_cod_data_source_block test
_cod_depositor_comments
;
The following automatic conversions were performed:
'_symmetry_cell_setting' value 'Triclinic' changed to 'triclinic'
according to '/home/saulius/struct/CIF-dictionaries/cif_core.dic'
dictionary named 'cif_core.dic' version 2.4.1 from
2010-06-29.

'_exptl_absorpt_correction_type' value 'MULTI-SCAN' changed
to 'multi-scan' according to
'/home/saulius/struct/CIF-dictionaries/cif_core.dic' dictionary named
'cif_core.dic' version 2.4.1 from
2010-06-29.

'_refine_ls_hydrogen_treatment' value 'CONSTR' changed to
'constr' according to '/home/saulius/struct/CIF-dictionaries/cif_core.dic'
dictionary named 'cif_core.dic' version 2.4.1 from 2010-06-29.

Automatic conversion script
Id: cif_fix_enum 1555 2011-01-17 13:19:09Z saulius 
;
_cod_original_cell_volume 1564.1(5)
_cod_original_sg_symbol_H-M 'P-1 '
_cod_database_code 7015867

loop_
_symmetry_equiv_pos_as_xyz
'x, y, z'
'-x, -y, -z'

loop_
_atom_site_label
_atom_site_type_symbol
_atom_site_fract_x
_atom_site_fract_y
_atom_site_fract_z
_atom_site_U_iso_or_equiv
_atom_site_adp_type
_atom_site_occupancy
_atom_site_symmetry_multiplicity
_atom_site_calc_flag
_atom_site_refinement_flags
_atom_site_disorder_assembly
_atom_site_disorder_group
Cu1 Cu 0.32879(4) 0.98269(4) 0.79759(3) 0.02292(14) Uani 1 1 d . . .
N2 N 0.2738(3) 0.8267(3) 0.86651(17) 0.0241(6) Uani 1 1 d . . .
C3 C 0.3740(4) 0.7529(4) 0.8946(2) 0.0306(9) Uani 1 1 d . . .
H3 H 0.4687 0.7770 0.8831 0.037 Uiso 1 1 calc R . .
C4 C 0.3401(4) 0.6438(4) 0.9396(2) 0.0344(9) Uani 1 1 d . . .
H4 H 0.4106 0.5946 0.9579 0.041 Uiso 1 1 calc R . .
C5 C 0.1993(5) 0.6084(4) 0.9572(2) 0.0380(10) Uani 1 1 d . . .
H5 H 0.1740 0.5353 0.9877 0.046 Uiso 1 1 calc R . .
C6 C 0.0973(4) 0.6828(4) 0.9288(2) 0.0287(8) Uani 1 1 d . . .
H6 H 0.0023 0.6602 0.9401 0.034 Uiso 1 1 calc R . .
C7 C 0.1369(4) 0.7923(3) 0.8830(2) 0.0246(8) Uani 1 1 d . . .
C8 C 0.0291(4) 0.8719(3) 0.8469(2) 0.0233(8) Uani 1 1 d . . .
H8A H 0.0613 0.9637 0.8665 0.028 Uiso 1 1 calc R . .
H8B H -0.0642 0.8398 0.8646 0.028 Uiso 1 1 calc R . .
C9 C 0.0109(4) 0.8638(3) 0.7548(2) 0.0221(7) Uani 1 1 d . . .
H9A H -0.0131 0.7714 0.7355 0.027 Uiso 1 1 calc R . .
H9B H -0.0693 0.9059 0.7335 0.027 Uiso 1 1 calc R . .
N10 N 0.1448(3) 0.9287(3) 0.72385(16) 0.0196(6) Uani 1 1 d . . .
C11 C 0.1426(3) 0.9214(3) 0.6460(2) 0.0192(7) Uani 1 1 d . . .
O12 O 0.0221(2) 0.8426(2) 0.60320(13) 0.0204(5) Uani 1 1 d . . .
C13 C 0.0076(4) 0.8149(3) 0.5202(2) 0.0197(7) Uani 1 1 d . . .
C14 C -0.1110(4) 0.7223(3) 0.4876(2) 0.0209(7) Uani 1 1 d . . .
H14 H -0.1771 0.6828 0.5206 0.025 Uiso 1 1 calc R . .
C15 C -0.1321(4) 0.6871(3) 0.4034(2) 0.0224(7) Uani 1 1 d . . .
N16 N -0.2444(3) 0.5901(3) 0.36850(17) 0.0226(6) Uani 1 1 d . . .
C17 C -0.3340(4) 0.5049(3) 0.4193(2) 0.0272(8) Uani 1 1 d . . .
H17A H -0.4243 0.4631 0.3859 0.033 Uiso 1 1 calc R . .
H17B H -0.3583 0.5596 0.4619 0.033 Uiso 1 1 calc R . .
C18 C -0.2605(4) 0.3982(4) 0.4583(2) 0.0330(9) Uani 1 1 d . . .
H18A H -0.2381 0.3422 0.4165 0.049 Uiso 1 1 calc R . .
H18B H -0.3247 0.3461 0.4904 0.049 Uiso 1 1 calc R . .
H18C H -0.1723 0.4387 0.4926 0.049 Uiso 1 1 calc R . .
C19 C -0.2527(4) 0.5441(4) 0.2837(2) 0.0286(8) Uani 1 1 d . . .
H19A H -0.2387 0.6204 0.2504 0.034 Uiso 1 1 calc R . .
H19B H -0.3494 0.4931 0.2654 0.034 Uiso 1 1 calc R . .
C20 C -0.1408(5) 0.4592(4) 0.2704(2) 0.0382(10) Uani 1 1 d . . .
H20A H -0.0461 0.5030 0.2963 0.057 Uiso 1 1 calc R . .
H20B H -0.1393 0.4463 0.2130 0.057 Uiso 1 1 calc R . .
H20C H -0.1663 0.3749 0.2935 0.057 Uiso 1 1 calc R . .
C21 C -0.0305(4) 0.7568(3) 0.3553(2) 0.0248(8) Uani 1 1 d . . .
H21 H -0.0442 0.7389 0.2992 0.030 Uiso 1 1 calc R . .
C22 C 0.0862(4) 0.8493(3) 0.3906(2) 0.0245(8) Uani 1 1 d . . .
H22 H 0.1501 0.8931 0.3578 0.029 Uiso 1 1 calc R . .
C23 C 0.1124(3) 0.8800(3) 0.4756(2) 0.0196(7) Uani 1 1 d . . .
C24 C 0.2323(4) 0.9694(3) 0.5175(2) 0.0205(7) Uani 1 1 d . . .
H24 H 0.3006 1.0152 0.4879 0.025 Uiso 1 1 calc R . .
C25 C 0.2516(4) 0.9914(3) 0.6008(2) 0.0202(7) Uani 1 1 d . . .
C26 C 0.3670(3) 1.0948(3) 0.6420(2) 0.0208(7) Uani 1 1 d . . .
S27 S 0.48124(9) 1.19397(8) 0.58508(5) 0.0257(2) Uani 1 1 d . . .
C28 C 0.5624(4) 1.2891(3) 0.6726(2) 0.0262(8) Uani 1 1 d . . .
C29 C 0.6694(4) 1.4044(4) 0.6805(2) 0.0329(9) Uani 1 1 d . . .
H29 H 0.7135 1.4353 0.6361 0.039 Uiso 1 1 calc R . .
C30 C 0.7078(4) 1.4707(4) 0.7553(2) 0.0344(9) Uani 1 1 d . . .
H30 H 0.7787 1.5476 0.7614 0.041 Uiso 1 1 calc R . .
C31 C 0.6423(4) 1.4249(4) 0.8223(2) 0.0310(9) Uani 1 1 d . . .
H31 H 0.6687 1.4726 0.8721 0.037 Uiso 1 1 calc R . .
C32 C 0.5382(4) 1.3088(3) 0.8155(2) 0.0267(8) Uani 1 1 d . . .
H32 H 0.4957 1.2777 0.8604 0.032 Uiso 1 1 calc R . .
C33 C 0.4993(4) 1.2408(3) 0.7403(2) 0.0234(8) Uani 1 1 d . . .
N34 N 0.3916(3) 1.1249(3) 0.72096(17) 0.0204(6) Uani 1 1 d . . .
N35 N 0.5269(4) 1.0224(3) 0.86041(19) 0.0306(7) Uani 1 1 d . . .
C36 C 0.6484(4) 1.0533(4) 0.8768(2) 0.0316(9) Uani 1 1 d . . .
C37 C 0.8059(4) 1.0978(4) 0.8938(3) 0.0474(12) Uani 1 1 d . . .
H37A H 0.8482 1.0833 0.8457 0.071 Uiso 1 1 calc R . .
H37B H 0.8455 1.0489 0.9372 0.071 Uiso 1 1 calc R . .
H37C H 0.8276 1.1905 0.9097 0.071 Uiso 1 1 calc R . .
Cl38 Cl 0.21361(11) 0.22501(9) 0.93971(6) 0.0368(2) Uani 1 1 d . . .
O39 O 0.3170(4) 0.3296(3) 0.9814(3) 0.0716(11) Uani 1 1 d . . .
O40 O 0.1249(4) 0.1523(4) 0.99055(19) 0.0579(9) Uani 1 1 d . . .
O41A O 0.2323(10) 0.1699(9) 0.8629(6) 0.0444(10) Uani 0.33 1 d P . .
O41B O 0.3042(5) 0.1280(4) 0.9180(3) 0.0444(10) Uani 0.67 1 d P . .
O42A O 0.0929(11) 0.3084(11) 0.9024(6) 0.0606(16) Uani 0.38 1 d P . .
O42B O 0.1390(7) 0.2576(6) 0.8688(4) 0.0606(16) Uani 0.62 1 d P . .
Cl43 Cl 0.59238(9) 0.83031(8) 0.69758(6) 0.0278(2) Uani 1 1 d . . .
O44 O 0.4394(3) 0.8153(2) 0.70670(16) 0.0309(6) Uani 1 1 d . . .
O45 O 0.6528(3) 0.9678(3) 0.6921(2) 0.0477(8) Uani 1 1 d . . .
O46 O 0.6681(3) 0.7863(3) 0.77056(19) 0.0478(8) Uani 1 1 d . . .
O47 O 0.6110(3) 0.7532(3) 0.6283(2) 0.0598(9) Uani 1 1 d . . .

loop_
_atom_site_aniso_label
_atom_site_aniso_U_11
_atom_site_aniso_U_22
_atom_site_aniso_U_33
_atom_site_aniso_U_23
_atom_site_aniso_U_13
_atom_site_aniso_U_12
Cu1 0.0186(2) 0.0214(2) 0.0263(3) 0.00538(17) 0.00087(17) -0.00139(17)
N2 0.0228(16) 0.0219(15) 0.0251(16) 0.0033(12) -0.0005(12) 0.0002(12)
C3 0.027(2) 0.032(2) 0.032(2) 0.0041(17) 0.0014(16) 0.0041(16)
C4 0.035(2) 0.031(2) 0.039(2) 0.0112(17) 0.0003(18) 0.0131(17)
C5 0.046(3) 0.033(2) 0.034(2) 0.0124(18) 0.0048(19) 0.0025(19)
C6 0.031(2) 0.0277(19) 0.027(2) 0.0067(16) 0.0087(16) 0.0019(16)
C7 0.028(2) 0.0237(18) 0.0206(19) -0.0016(14) 0.0021(15) 0.0011(15)
C8 0.0227(18) 0.0217(18) 0.0255(19) 0.0018(14) 0.0077(15) 0.0007(14)
C9 0.0153(17) 0.0201(17) 0.031(2) 0.0028(14) 0.0049(14) 0.0015(13)
N10 0.0171(14) 0.0197(14) 0.0220(16) 0.0032(12) 0.0045(12) 0.0018(11)
C11 0.0140(16) 0.0144(16) 0.028(2) 0.0039(14) 0.0002(14) 0.0018(13)
O12 0.0187(12) 0.0204(12) 0.0200(12) 0.0025(9) 0.0025(9) -0.0019(9)
C13 0.0214(18) 0.0163(16) 0.0219(18) 0.0051(13) 0.0023(14) 0.0049(13)
C14 0.0180(17) 0.0193(17) 0.0249(19) 0.0061(14) 0.0043(14) 0.0004(13)
C15 0.0206(18) 0.0183(17) 0.029(2) 0.0052(14) 0.0026(15) 0.0047(14)
N16 0.0218(15) 0.0183(14) 0.0263(16) 0.0018(12) 0.0018(12) 0.0016(12)
C17 0.0219(19) 0.0263(19) 0.029(2) 0.0009(15) 0.0013(15) -0.0051(15)
C18 0.041(2) 0.0230(19) 0.033(2) 0.0068(16) 0.0034(18) 0.0010(17)
C19 0.0249(19) 0.030(2) 0.027(2) -0.0013(16) -0.0012(15) -0.0019(15)
C20 0.049(3) 0.032(2) 0.036(2) -0.0038(17) 0.0124(19) 0.0089(19)
C21 0.0271(19) 0.0219(18) 0.0243(19) 0.0013(14) 0.0012(15) 0.0038(15)
C22 0.0250(19) 0.0213(18) 0.028(2) 0.0083(15) 0.0079(15) 0.0023(14)
C23 0.0172(17) 0.0183(16) 0.0252(19) 0.0061(14) 0.0059(14) 0.0053(13)
C24 0.0172(17) 0.0169(16) 0.0285(19) 0.0047(14) 0.0084(14) 0.0015(13)
C25 0.0167(17) 0.0179(16) 0.0266(19) 0.0046(14) 0.0047(14) 0.0032(13)
C26 0.0145(17) 0.0164(16) 0.032(2) 0.0038(14) 0.0038(14) 0.0047(13)
S27 0.0217(5) 0.0229(4) 0.0302(5) 0.0036(4) 0.0070(4) -0.0043(3)
C28 0.0185(18) 0.0237(18) 0.035(2) 0.0034(15) 0.0011(15) 0.0009(14)
C29 0.027(2) 0.028(2) 0.039(2) 0.0076(17) 0.0078(17) -0.0079(16)
C30 0.029(2) 0.0198(18) 0.048(3) 0.0026(17) -0.0015(18) -0.0052(15)
C31 0.029(2) 0.028(2) 0.033(2) -0.0013(16) -0.0026(17) 0.0017(16)
C32 0.0222(19) 0.0254(19) 0.031(2) 0.0040(16) 0.0022(15) 0.0024(15)
C33 0.0172(17) 0.0192(17) 0.033(2) 0.0050(15) 0.0016(15) 0.0020(14)
N34 0.0137(14) 0.0182(14) 0.0281(17) 0.0036(12) 0.0027(12) 0.0003(11)
N35 0.0281(19) 0.0272(17) 0.0321(18) 0.0072(13) -0.0043(14) -0.0006(14)
C36 0.030(2) 0.0251(19) 0.038(2) 0.0010(17) -0.0013(18) 0.0063(16)
C37 0.026(2) 0.044(3) 0.067(3) -0.016(2) -0.009(2) 0.0070(19)
Cl38 0.0347(5) 0.0315(5) 0.0413(6) -0.0052(4) 0.0111(4) -0.0050(4)
O39 0.051(2) 0.0380(18) 0.110(3) -0.0166(19) -0.027(2) 0.0007(15)
O40 0.050(2) 0.081(2) 0.0408(18) 0.0111(17) 0.0153(15) 0.0005(17)
O41A 0.034(2) 0.037(2) 0.067(3) -0.010(2) 0.025(2) 0.0063(17)
O41B 0.034(2) 0.037(2) 0.067(3) -0.010(2) 0.025(2) 0.0063(17)
O42A 0.051(4) 0.069(4) 0.058(4) 0.026(3) 0.002(3) 0.003(3)
O42B 0.051(4) 0.069(4) 0.058(4) 0.026(3) 0.002(3) 0.003(3)
Cl43 0.0190(4) 0.0235(4) 0.0399(5) 0.0040(4) 0.0068(4) -0.0006(3)
O44 0.0181(13) 0.0331(14) 0.0398(16) 0.0066(12) 0.0039(11) -0.0002(11)
O45 0.0323(16) 0.0248(14) 0.088(2) 0.0138(14) 0.0228(16) -0.0008(12)
O46 0.0326(16) 0.0507(18) 0.061(2) 0.0198(15) 0.0003(14) 0.0130(14)
O47 0.0448(19) 0.071(2) 0.057(2) -0.0232(17) 0.0206(16) -0.0108(17)

loop_
_atom_type_symbol
_atom_type_description
_atom_type_scat_dispersion_real
_atom_type_scat_dispersion_imag
_atom_type_scat_source
C C 0.0033 0.0016 'International Tables Vol C Tables 4.2.6.8 and 6.1.1.4'
H H 0.0000 0.0000 'International Tables Vol C Tables 4.2.6.8 and 6.1.1.4'
N N 0.0061 0.0033 'International Tables Vol C Tables 4.2.6.8 and 6.1.1.4'
O O 0.0106 0.0060 'International Tables Vol C Tables 4.2.6.8 and 6.1.1.4'
S S 0.1246 0.1234 'International Tables Vol C Tables 4.2.6.8 and 6.1.1.4'
Cl Cl 0.1484 0.1585 'International Tables Vol C Tables 4.2.6.8 and 6.1.1.4'
Cu Cu 0.3201 1.2651 'International Tables Vol C Tables 4.2.6.8 and 6.1.1.4'

loop_
_geom_angle_atom_site_label_1
_geom_angle_atom_site_label_2
_geom_angle_atom_site_label_3
_geom_angle
_geom_angle_site_symmetry_1
_geom_angle_site_symmetry_3
_geom_angle_publ_flag
N10 Cu1 N35 171.55(13) . . ?
N10 Cu1 N34 89.13(11) . . ?
N35 Cu1 N34 89.22(12) . . ?
N10 Cu1 N2 90.22(11) . . ?
N35 Cu1 N2 90.53(12) . . ?
N34 Cu1 N2 173.83(12) . . ?
C7 N2 C3 119.1(3) . . ?
C7 N2 Cu1 120.5(2) . . ?
C3 N2 Cu1 120.3(2) . . ?
N2 C3 C4 122.2(3) . . ?
N2 C3 H3 118.9 . . ?
C4 C3 H3 118.9 . . ?
C3 C4 C5 118.9(4) . . ?
C3 C4 H4 120.6 . . ?
C5 C4 H4 120.6 . . ?
C6 C5 C4 119.1(4) . . ?
C6 C5 H5 120.4 . . ?
C4 C5 H5 120.4 . . ?
C5 C6 C7 119.8(4) . . ?
C5 C6 H6 120.1 . . ?
C7 C6 H6 120.1 . . ?
N2 C7 C6 120.8(3) . . ?
N2 C7 C8 117.1(3) . . ?
C6 C7 C8 122.0(3) . . ?
C7 C8 C9 111.6(3) . . ?
C7 C8 H8A 109.3 . . ?
C9 C8 H8A 109.3 . . ?
C7 C8 H8B 109.3 . . ?
C9 C8 H8B 109.3 . . ?
H8A C8 H8B 108.0 . . ?
N10 C9 C8 111.8(3) . . ?
N10 C9 H9A 109.3 . . ?
C8 C9 H9A 109.3 . . ?
N10 C9 H9B 109.3 . . ?
C8 C9 H9B 109.3 . . ?
H9A C9 H9B 107.9 . . ?
C11 N10 C9 116.5(3) . . ?
C11 N10 Cu1 120.9(2) . . ?
C9 N10 Cu1 120.9(2) . . ?
N10 C11 O12 115.2(3) . . ?
N10 C11 C25 126.5(3) . . ?
O12 C11 C25 118.3(3) . . ?
C11 O12 C13 122.8(3) . . ?
C14 C13 O12 116.0(3) . . ?
C14 C13 C23 124.5(3) . . ?
O12 C13 C23 119.5(3) . . ?
C13 C14 C15 119.3(3) . . ?
C13 C14 H14 120.3 . . ?
C15 C14 H14 120.3 . . ?
N16 C15 C14 121.7(3) . . ?
N16 C15 C21 120.8(3) . . ?
C14 C15 C21 117.5(3) . . ?
C15 N16 C19 120.4(3) . . ?
C15 N16 C17 120.7(3) . . ?
C19 N16 C17 116.7(3) . . ?
N16 C17 C18 113.7(3) . . ?
N16 C17 H17A 108.8 . . ?
C18 C17 H17A 108.8 . . ?
N16 C17 H17B 108.8 . . ?
C18 C17 H17B 108.8 . . ?
H17A C17 H17B 107.7 . . ?
C17 C18 H18A 109.5 . . ?
C17 C18 H18B 109.5 . . ?
H18A C18 H18B 109.5 . . ?
C17 C18 H18C 109.5 . . ?
H18A C18 H18C 109.5 . . ?
H18B C18 H18C 109.5 . . ?
N16 C19 C20 113.7(3) . . ?
N16 C19 H19A 108.8 . . ?
C20 C19 H19A 108.8 . . ?
N16 C19 H19B 108.8 . . ?
C20 C19 H19B 108.8 . . ?
H19A C19 H19B 107.7 . . ?
C19 C20 H20A 109.5 . . ?
C19 C20 H20B 109.5 . . ?
H20A C20 H20B 109.5 . . ?
C19 C20 H20C 109.5 . . ?
H20A C20 H20C 109.5 . . ?
H20B C20 H20C 109.5 . . ?
C22 C21 C15 121.0(3) . . ?
C22 C21 H21 119.5 . . ?
C15 C21 H21 119.5 . . ?
C21 C22 C23 121.8(3) . . ?
C21 C22 H22 119.1 . . ?
C23 C22 H22 119.1 . . ?
C13 C23 C24 118.6(3) . . ?
C13 C23 C22 115.8(3) . . ?
C24 C23 C22 125.6(3) . . ?
C25 C24 C23 122.0(3) . . ?
C25 C24 H24 119.0 . . ?
C23 C24 H24 119.0 . . ?
C24 C25 C11 118.4(3) . . ?
C24 C25 C26 121.2(3) . . ?
C11 C25 C26 119.9(3) . . ?
N34 C26 C25 125.5(3) . . ?
N34 C26 S27 115.0(2) . . ?
C25 C26 S27 119.5(3) . . ?
C28 S27 C26 89.72(17) . . ?
C29 C28 C33 120.6(3) . . ?
C29 C28 S27 128.7(3) . . ?
C33 C28 S27 110.6(3) . . ?
C30 C29 C28 118.5(4) . . ?
C30 C29 H29 120.8 . . ?
C28 C29 H29 120.8 . . ?
C29 C30 C31 121.1(3) . . ?
C29 C30 H30 119.5 . . ?
C31 C30 H30 119.5 . . ?
C32 C31 C30 120.9(4) . . ?
C32 C31 H31 119.5 . . ?
C30 C31 H31 119.5 . . ?
C33 C32 C31 118.4(3) . . ?
C33 C32 H32 120.8 . . ?
C31 C32 H32 120.8 . . ?
C32 C33 C28 120.5(3) . . ?
C32 C33 N34 126.4(3) . . ?
C28 C33 N34 113.0(3) . . ?
C26 N34 C33 111.5(3) . . ?
C26 N34 Cu1 118.6(2) . . ?
C33 N34 Cu1 126.8(2) . . ?
C36 N35 Cu1 162.1(3) . . ?
N35 C36 C37 176.6(4) . . ?
C36 C37 H37A 109.5 . . ?
C36 C37 H37B 109.5 . . ?
H37A C37 H37B 109.5 . . ?
C36 C37 H37C 109.5 . . ?
H37A C37 H37C 109.5 . . ?
H37B C37 H37C 109.5 . . ?
O42B Cl38 O40 114.0(3) . . ?
O42B Cl38 O39 114.9(3) . . ?
O40 Cl38 O39 113.3(2) . . ?
O42B Cl38 O41A 59.2(5) . . ?
O40 Cl38 O41A 121.3(4) . . ?
O39 Cl38 O41A 121.6(4) . . ?
O42B Cl38 O41B 107.6(4) . . ?
O40 Cl38 O41B 102.0(2) . . ?
O39 Cl38 O41B 103.3(2) . . ?
O41A Cl38 O41B 48.4(4) . . ?
O42B Cl38 O42A 36.1(4) . . ?
O40 Cl38 O42A 95.1(4) . . ?
O39 Cl38 O42A 98.9(4) . . ?
O41A Cl38 O42A 95.3(6) . . ?
O41B Cl38 O42A 143.5(5) . . ?
O41B O41A O42B 126.9(8) . . ?
O41B O41A Cl38 68.7(5) . . ?
O42B O41A Cl38 58.1(4) . . ?
O41A O41B Cl38 62.9(4) . . ?
O42B O42A Cl38 57.6(7) . . ?
O42A O42B Cl38 86.3(9) . . ?
O42A O42B O41A 148.8(11) . . ?
Cl38 O42B O41A 62.6(5) . . ?
O47 Cl43 O45 111.4(2) . . ?
O47 Cl43 O46 109.6(2) . . ?
O45 Cl43 O46 107.13(19) . . ?
O47 Cl43 O44 111.02(17) . . ?
O45 Cl43 O44 109.65(16) . . ?
O46 Cl43 O44 107.90(17) . . ?

loop_
_geom_bond_atom_site_label_1
_geom_bond_atom_site_label_2
_geom_bond_distance
_geom_bond_site_symmetry_2
_geom_bond_publ_flag
Cu1 N10 1.961(3) . ?
Cu1 N35 1.977(3) . ?
Cu1 N34 2.021(3) . ?
Cu1 N2 2.024(3) . ?
N2 C7 1.343(5) . ?
N2 C3 1.358(5) . ?
C3 C4 1.375(5) . ?
C3 H3 0.9300 . ?
C4 C5 1.385(6) . ?
C4 H4 0.9300 . ?
C5 C6 1.377(5) . ?
C5 H5 0.9300 . ?
C6 C7 1.396(5) . ?
C6 H6 0.9300 . ?
C7 C8 1.491(5) . ?
C8 C9 1.511(5) . ?
C8 H8A 0.9700 . ?
C8 H8B 0.9700 . ?
C9 N10 1.480(4) . ?
C9 H9A 0.9700 . ?
C9 H9B 0.9700 . ?
N10 C11 1.289(4) . ?
C11 O12 1.365(4) . ?
C11 C25 1.451(5) . ?
O12 C13 1.381(4) . ?
C13 C14 1.367(5) . ?
C13 C23 1.398(5) . ?
C14 C15 1.411(5) . ?
C14 H14 0.9300 . ?
C15 N16 1.366(4) . ?
C15 C21 1.434(5) . ?
N16 C19 1.460(4) . ?
N16 C17 1.467(4) . ?
C17 C18 1.513(5) . ?
C17 H17A 0.9700 . ?
C17 H17B 0.9700 . ?
C18 H18A 0.9600 . ?
C18 H18B 0.9600 . ?
C18 H18C 0.9600 . ?
C19 C20 1.523(5) . ?
C19 H19A 0.9700 . ?
C19 H19B 0.9700 . ?
C20 H20A 0.9600 . ?
C20 H20B 0.9600 . ?
C20 H20C 0.9600 . ?
C21 C22 1.367(5) . ?
C21 H21 0.9300 . ?
C22 C23 1.415(5) . ?
C22 H22 0.9300 . ?
C23 C24 1.407(5) . ?
C24 C25 1.376(5) . ?
C24 H24 0.9300 . ?
C25 C26 1.455(5) . ?
C26 N34 1.316(4) . ?
C26 S27 1.737(3) . ?
S27 C28 1.732(4) . ?
C28 C29 1.400(5) . ?
C28 C33 1.402(5) . ?
C29 C30 1.369(6) . ?
C29 H29 0.9300 . ?
C30 C31 1.395(5) . ?
C30 H30 0.9300 . ?
C31 C32 1.392(5) . ?
C31 H31 0.9300 . ?
C32 C33 1.383(5) . ?
C32 H32 0.9300 . ?
C33 N34 1.415(4) . ?
N35 C36 1.125(5) . ?
C36 C37 1.458(5) . ?
C37 H37A 0.9600 . ?
C37 H37B 0.9600 . ?
C37 H37C 0.9600 . ?
Cl38 O42B 1.366(6) . ?
Cl38 O40 1.402(3) . ?
Cl38 O39 1.407(3) . ?
Cl38 O41A 1.428(9) . ?
Cl38 O41B 1.495(4) . ?
Cl38 O42A 1.614(11) . ?
O41A O41B 1.199(10) . ?
O41A O42B 1.382(10) . ?
O42A O42B 0.953(11) . ?
Cl43 O47 1.428(3) . ?
Cl43 O45 1.434(3) . ?
Cl43 O46 1.444(3) . ?
Cl43 O44 1.453(3) . ?
